data_2213965
loop_
_publ_author_name
'Soumhi, El Hassane'
'Saadoune, Ismael'
'Driss, Ahmed'

_publ_section_title
;
 Tetrakis(triethanolammonium) cyclotetraphosphate
;
_journal_coeditor_code SJ2299
_journal_issue 6
_journal_name_full 'Acta Crystallographica Section E'
_journal_page_first o2827
_journal_page_last o2827
_journal_paper_doi 10.1107/S1600536807021083
_journal_volume 63
_journal_year 2007
_chemical_formula_iupac '4C6 H16 N O3 + , O12 P4 4-'
_chemical_formula_moiety '4C6 H16 N O3 + , O12 P4 4-'
_chemical_formula_sum 'C24 H64 N4 O24 P4'
_chemical_formula_weight 916.68
_chemical_name_systematic
;
Tetrakis(triethanolammonium) cyclotetraphosphate
;
_space_group_IT_number 14
_symmetry_cell_setting monoclinic
_symmetry_space_group_name_Hall '-P 2yn'
_symmetry_space_group_name_H-M 'P 1 21/n 1'
_atom_sites_solution_hydrogens difmap
_atom_sites_solution_primary direct
_atom_sites_solution_secondary difmap
_audit_creation_method SHELXL97
_cell_angle_alpha 90.00
_cell_angle_beta 101.12(2)
_cell_angle_gamma 90.00
_cell_formula_units_Z 2
_cell_length_a 9.945(2)
_cell_length_b 14.591(3)
_cell_length_c 14.428(3)
_cell_measurement_reflns_used 25
_cell_measurement_temperature 298(2)
_cell_measurement_theta_max 16
_cell_measurement_theta_min 14
_cell_volume 2054.3(7)
_computing_cell_refinement 'CAD-4 EXPRESS'
_computing_data_collection
;
CAD-4 EXPRESS (Duisenberg, 1992; Mac\'i\<cek & Yordanov, 1992)
;
_computing_data_reduction 'MolEN (Fair, 1990)'
_computing_molecular_graphics 'ATOMS for Windows (Dowty, 1995)'
_computing_publication_material SHELXL97
_computing_structure_refinement 'SHELXL97 (Sheldrick, 1997)'
_computing_structure_solution 'SHELXS97 (Sheldrick, 1997)'
_diffrn_ambient_temperature 298(2)
_diffrn_measured_fraction_theta_full 1.0
_diffrn_measured_fraction_theta_max 0.961
_diffrn_measurement_device_type 'Enraf--Nonius CAD-4'
_diffrn_measurement_method \w/2\q
_diffrn_radiation_monochromator graphite
_diffrn_radiation_source 'fine-focus sealed tube'
_diffrn_radiation_type MoK\a
_diffrn_radiation_wavelength 0.71073
_diffrn_reflns_av_R_equivalents 0.0211
_diffrn_reflns_av_sigmaI/netI 0.0297
_diffrn_reflns_limit_h_max 12
_diffrn_reflns_limit_h_min 0
_diffrn_reflns_limit_k_max 18
_diffrn_reflns_limit_k_min -1
_diffrn_reflns_limit_l_max 18
_diffrn_reflns_limit_l_min -18
_diffrn_reflns_number 5112
_diffrn_reflns_theta_full 26.97
_diffrn_reflns_theta_max 26.97
_diffrn_reflns_theta_min 2.00
_diffrn_standards_decay_% 1.2
_diffrn_standards_interval_time 60
_diffrn_standards_number 3
_exptl_absorpt_coefficient_mu 0.274
_exptl_absorpt_correction_type none
_exptl_crystal_colour colourless
_exptl_crystal_density_diffrn 1.482
_exptl_crystal_density_method 'not measured'
_exptl_crystal_description plate
_exptl_crystal_F_000 976
_exptl_crystal_size_max 0.30
_exptl_crystal_size_mid 0.20
_exptl_crystal_size_min 0.10
_refine_diff_density_max 0.334
_refine_diff_density_min -0.352
_refine_ls_extinction_coef 0.0050(13)
_refine_ls_extinction_expression Fc^*^=kFc[1+0.001xFc^2^\l^3^/sin(2\q)]^-1/4^
_refine_ls_extinction_method 'SHELXL97 (Sheldrick, 1997)'
_refine_ls_goodness_of_fit_ref 1.050
_refine_ls_hydrogen_treatment constr
_refine_ls_matrix_type full
_refine_ls_number_parameters 314
_refine_ls_number_reflns 4483
_refine_ls_number_restraints 0
_refine_ls_restrained_S_all 1.050
_refine_ls_R_factor_all 0.0623
_refine_ls_R_factor_gt 0.0464
_refine_ls_shift/su_max 0.000
_refine_ls_shift/su_mean 0.000
_refine_ls_structure_factor_coef Fsqd
_refine_ls_weighting_details 'calc w = 1/[\s^2^(Fo^2^)+(0.0821P)^2^+1.2338P] where P=(Fo^2^+2Fc^2^)/3'
_refine_ls_weighting_scheme calc
_refine_ls_wR_factor_gt 0.1343
_refine_ls_wR_factor_ref 0.1455
_reflns_number_gt 3545
_reflns_number_total 4483
_reflns_threshold_expression I>2\s(I)
_cod_data_source_file sj2299.cif
_cod_data_source_block I
_cod_original_sg_symbol_H-M 'P 21/n'
_cod_database_code 2213965
_cod_database_fobs_code 2213965

loop_
_symmetry_equiv_pos_as_xyz
'x, y, z'
'-x+1/2, y+1/2, -z+1/2'
'-x, -y, -z'
'x-1/2, -y-1/2, z-1/2'

loop_
_atom_site_type_symbol
_atom_site_label
_atom_site_fract_x
_atom_site_fract_y
_atom_site_fract_z
_atom_site_U_iso_or_equiv
_atom_site_adp_type
_atom_site_calc_flag
_atom_site_refinement_flags
_atom_site_occupancy
_atom_site_disorder_assembly
_atom_site_disorder_group
P P1 0.46835(6) 0.13183(4) 0.50552(4) 0.02529(17) Uani d . 1 . .
P P2 0.61592(6) 0.02263(4) 0.38538(4) 0.03044(18) Uani d . 1 . .
O O11 0.33994(17) 0.12216(13) 0.43540(12) 0.0377(4) Uani d . 1 . .
O O21 0.5100(2) 0.22260(11) 0.54932(12) 0.0392(4) Uani d . 1 . .
O O12 0.76309(19) -0.00145(15) 0.40132(16) 0.0516(5) Uani d . 1 . .
O O22 0.5464(2) 0.05786(13) 0.29148(12) 0.0474(5) Uani d . 1 . .
O OL12 0.59842(17) 0.09636(12) 0.46476(12) 0.0354(4) Uani d . 1 . .
O OL21 0.47489(17) 0.06256(11) 0.59256(11) 0.0322(4) Uani d . 1 . .
O O1 0.4594(2) 0.2708(2) 0.72131(15) 0.0675(7) Uani d . 1 . .
H H1 0.4698 0.2521 0.6696 0.081 Uiso calc R 1 . .
O O2 0.6311(2) 0.26453(16) 0.96937(17) 0.0553(6) Uani d . 1 . .
H H2 0.6877 0.3049 0.9672 0.066 Uiso calc R 1 . .
O O3 0.4951(2) 0.03254(17) 0.87152(16) 0.0569(6) Uani d . 1 . .
H H3 0.4891 0.0000 0.8246 0.068 Uiso calc R 1 . .
O O4 0.5562(2) 0.46793(18) 0.20999(17) 0.0599(7) Uani d . 1 . .
H H4 0.6097 0.4782 0.1745 0.072 Uiso calc R 1 . .
O O5 0.5151(2) 0.37927(14) 0.45598(15) 0.0496(5) Uani d . 1 . .
H H5 0.5199 0.3285 0.4808 0.060 Uiso calc R 1 . .
O O6 0.4491(2) 0.22622(15) 0.23101(19) 0.0604(6) Uani d . 1 . .
H H6 0.4726 0.1744 0.2494 0.072 Uiso calc R 1 . .
N N1 0.3754(2) 0.20659(15) 0.88240(15) 0.0367(5) Uani d . 1 . .
H H7 0.4591 0.1971 0.8673 0.044 Uiso calc R 1 A 1
N N2 0.3440(2) 0.39342(14) 0.27570(15) 0.0323(4) Uani d . 1 . .
H H8 0.4322 0.3732 0.2858 0.039 Uiso calc R 1 B 1
C C1A 0.3012(6) 0.2844(5) 0.8161(5) 0.0528(15) Uani d P 0.50 C 1
C C3A 0.3969(6) 0.2338(5) 0.9816(4) 0.0474(14) Uani d P 0.50 C 1
C C5A 0.2908(6) 0.1181(5) 0.8594(5) 0.0546(15) Uani d P 0.50 C 1
C C1B 0.2742(6) 0.2149(6) 0.7979(4) 0.0590(18) Uani d P 0.50 C 2
H H9 0.1908 0.2394 0.8138 0.071 Uiso calc R 1 C 2
H H10 0.2534 0.1544 0.7711 0.071 Uiso calc R 1 C 2
C C3B 0.3979(5) 0.2948(4) 0.9414(4) 0.0430(12) Uani d P 0.50 C 2
H H11 0.3932 0.3464 0.8986 0.052 Uiso calc R 1 C 2
H H12 0.3229 0.3011 0.9751 0.052 Uiso calc R 1 C 2
C C5B 0.3521(6) 0.1277(4) 0.9459(4) 0.0435(12) Uani d P 0.50 C 2
H H13 0.4180 0.1314 1.0049 0.052 Uiso calc R 1 C 2
H H14 0.2610 0.1325 0.9603 0.052 Uiso calc R 1 C 2
C C2 0.3187(3) 0.2775(3) 0.7222(2) 0.0626(9) Uani d . 1 . .
H H15 0.2805 0.3311 0.6869 0.075 Uiso calc R 1 D 1
H H16 0.2713 0.2237 0.6928 0.075 Uiso calc R 1 D 1
C C4 0.5219(3) 0.3005(2) 1.0075(2) 0.0508(7) Uani d . 1 . .
H H17 0.4973 0.3609 0.9815 0.061 Uiso calc R 1 E 1
H H18 0.5487 0.3060 1.0755 0.061 Uiso calc R 1 E 1
C C6 0.3667(3) 0.0367(2) 0.8992(2) 0.0538(7) Uani d . 1 . .
H H19 0.3801 0.0386 0.9676 0.065 Uiso calc R 1 F 1
H H20 0.3141 -0.0178 0.8776 0.065 Uiso calc R 1 F 1
C C7A 0.3159(6) 0.4427(5) 0.1794(4) 0.0519(15) Uani d P 0.50 G 1
C C9A 0.3333(6) 0.4627(4) 0.3538(4) 0.0477(13) Uani d P 0.50 G 1
C C11A 0.2560(6) 0.3128(4) 0.2764(4) 0.0482(14) Uani d P 0.50 G 1
C C7B 0.3360(5) 0.4895(3) 0.2464(4) 0.0374(11) Uani d P 0.50 G 2
H H21 0.3649 0.5283 0.3013 0.045 Uiso calc R 1 G 2
H H22 0.2418 0.5048 0.2190 0.045 Uiso calc R 1 G 2
C C9B 0.2908(5) 0.3752(4) 0.3648(4) 0.0413(12) Uani d P 0.50 G 2
H H23 0.1996 0.4011 0.3585 0.050 Uiso calc R 1 G 2
H H24 0.2836 0.3096 0.3732 0.050 Uiso calc R 1 G 2
C C11B 0.2728(5) 0.3292(4) 0.1986(4) 0.0405(11) Uani d P 0.50 G 2
H H25 0.1745 0.3372 0.1915 0.049 Uiso calc R 1 G 2
H H26 0.2981 0.3466 0.1394 0.049 Uiso calc R 1 G 2
C C8 0.4285(3) 0.5083(2) 0.1729(2) 0.0461(7) Uani d . 1 . .
H H27 0.4249 0.5251 0.1075 0.055 Uiso calc R 1 H 1
H H28 0.4171 0.5635 0.2080 0.055 Uiso calc R 1 H 1
C C10 0.3815(3) 0.4153(2) 0.4507(2) 0.0498(7) Uani d . 1 . .
H H29 0.3818 0.4592 0.5012 0.060 Uiso calc R 1 I 1
H H30 0.3187 0.3662 0.4583 0.060 Uiso calc R 1 I 1
C C12 0.3050(3) 0.2332(2) 0.2160(2) 0.0483(7) Uani d . 1 . .
H H31 0.2673 0.1755 0.2325 0.058 Uiso calc R 1 J 1
H H32 0.2696 0.2445 0.1495 0.058 Uiso calc R 1 J 1

loop_
_atom_site_aniso_label
_atom_site_aniso_U_11
_atom_site_aniso_U_22
_atom_site_aniso_U_33
_atom_site_aniso_U_12
_atom_site_aniso_U_13
_atom_site_aniso_U_23
P1 0.0268(3) 0.0232(3) 0.0260(3) 0.0011(2) 0.0053(2) -0.0010(2)
P2 0.0333(3) 0.0292(3) 0.0334(3) 0.0001(2) 0.0176(2) 0.0008(2)
O11 0.0302(9) 0.0444(10) 0.0355(9) 0.0044(7) -0.0010(7) 0.0000(7)
O21 0.0549(11) 0.0243(8) 0.0385(9) -0.0021(8) 0.0091(8) -0.0042(7)
O12 0.0367(10) 0.0536(12) 0.0730(14) 0.0034(9) 0.0316(10) 0.0003(10)
O22 0.0770(14) 0.0370(10) 0.0321(9) 0.0083(9) 0.0204(9) 0.0054(8)
OL12 0.0283(8) 0.0402(9) 0.0399(9) -0.0046(7) 0.0124(7) -0.0109(7)
OL21 0.0327(8) 0.0327(9) 0.0305(8) -0.0057(7) 0.0043(6) 0.0047(7)
O1 0.0585(14) 0.103(2) 0.0415(12) 0.0086(13) 0.0101(10) -0.0176(12)
O2 0.0385(10) 0.0581(13) 0.0727(14) -0.0143(9) 0.0188(10) -0.0170(11)
O3 0.0519(12) 0.0640(15) 0.0547(13) -0.0008(10) 0.0100(10) -0.0193(11)
O4 0.0311(10) 0.0838(17) 0.0691(14) 0.0108(10) 0.0202(9) 0.0380(13)
O5 0.0515(12) 0.0408(11) 0.0568(12) -0.0044(9) 0.0108(9) 0.0113(9)
O6 0.0525(13) 0.0374(11) 0.0906(17) 0.0029(9) 0.0120(12) 0.0165(11)
N1 0.0257(10) 0.0425(12) 0.0422(11) -0.0007(8) 0.0071(8) -0.0071(9)
N2 0.0237(9) 0.0330(10) 0.0415(11) 0.0001(8) 0.0091(8) 0.0043(9)
C1A 0.040(3) 0.066(4) 0.052(3) 0.017(3) 0.008(3) -0.001(3)
C3A 0.041(3) 0.068(4) 0.035(3) -0.009(3) 0.012(2) -0.015(3)
C5A 0.037(3) 0.061(4) 0.066(4) -0.015(3) 0.014(3) -0.012(3)
C1B 0.036(3) 0.072(5) 0.058(4) -0.011(3) -0.019(3) 0.011(3)
C3B 0.035(3) 0.041(3) 0.055(3) 0.004(2) 0.014(2) -0.010(3)
C5B 0.037(3) 0.052(3) 0.045(3) 0.001(2) 0.015(2) 0.001(2)
C2 0.0521(18) 0.078(2) 0.0516(17) 0.0115(17) -0.0051(14) 0.0115(17)
C4 0.0520(17) 0.0578(18) 0.0457(15) -0.0121(14) 0.0174(13) -0.0161(14)
C6 0.0604(19) 0.0489(17) 0.0554(18) -0.0114(14) 0.0190(15) -0.0072(14)
C7A 0.036(3) 0.063(4) 0.054(3) 0.002(3) 0.002(2) 0.029(3)
C9A 0.045(3) 0.040(3) 0.060(3) 0.004(2) 0.015(3) -0.002(3)
C11A 0.045(3) 0.041(3) 0.062(4) -0.018(2) 0.018(3) -0.004(3)
C7B 0.030(2) 0.030(2) 0.054(3) 0.0073(19) 0.013(2) 0.004(2)
C9B 0.036(3) 0.046(3) 0.047(3) 0.001(2) 0.022(2) 0.004(2)
C11B 0.036(3) 0.043(3) 0.038(3) 0.000(2) -0.004(2) 0.001(2)
C8 0.0347(13) 0.0455(15) 0.0596(18) 0.0043(12) 0.0130(12) 0.0209(13)
C10 0.0582(17) 0.0468(16) 0.0479(16) -0.0050(13) 0.0192(13) -0.0085(13)
C12 0.0502(16) 0.0406(15) 0.0510(16) -0.0083(12) 0.0017(13) 0.0015(12)

loop_
_atom_type_symbol
_atom_type_description
_atom_type_scat_dispersion_real
_atom_type_scat_dispersion_imag
_atom_type_scat_source
P P 0.1023 0.0942 'International Tables Vol C Tables 4.2.6.8 and 6.1.1.4'
O O 0.0106 0.0060 'International Tables Vol C Tables 4.2.6.8 and 6.1.1.4'
N N 0.0061 0.0033 'International Tables Vol C Tables 4.2.6.8 and 6.1.1.4'
C C 0.0033 0.0016 'International Tables Vol C Tables 4.2.6.8 and 6.1.1.4'
H H 0.0000 0.0000 'International Tables Vol C Tables 4.2.6.8 and 6.1.1.4'

loop_
_geom_angle_atom_site_label_1
_geom_angle_atom_site_label_2
_geom_angle_atom_site_label_3
_geom_angle_site_symmetry_1
_geom_angle_site_symmetry_3
_geom_angle
O11 P1 O21 . . 120.6(2)
O11 P1 OL21 . . 112.10(10)
O21 P1 OL21 . . 105.20(10)
O11 P1 OL12 . . 111.70(10)
O21 P1 OL12 . . 105.30(10)
OL21 P1 OL12 . . 99.77(9)
O12 P2 O22 . . 119.7(2)
O12 P2 OL21 . 3_656 111.3(2)
O22 P2 OL21 . 3_656 105.5(2)
O12 P2 OL12 . . 106.8(2)
O22 P2 OL12 . . 108.80(10)
OL21 P2 OL12 3_656 . 103.60(9)
P2 OL12 P1 . . 133.1(2)
P1 OL21 P2 . 3_656 134.8(2)
C2 O1 H1 . . 109.5
C4 O2 H2 . . 109.5
C6 O3 H3 . . 109.5
C8 O4 H4 . . 109.5
C10 O5 H5 . . 109.5
C12 O6 H6 . . 109.5
C1B N1 C5B . . 114.6(4)
C1B N1 C3B . . 113.9(4)
C5B N1 C3B . . 108.9(3)
C3A N1 C5A . . 114.1(4)
C3A N1 C1A . . 111.3(4)
C5A N1 C1A . . 107.5(4)
C1B N1 H7 . . 109.6
C3A N1 H7 . . 107.9
C5B N1 H7 . . 106.4
C3B N1 H7 . . 102.6
C5A N1 H7 . . 107.9
C1A N1 H7 . . 107.9
C7B N2 C9B . . 114.0(3)
C7B N2 C11B . . 112.9(3)
C9B N2 C11B . . 109.0(3)
C11A N2 C9A . . 113.4(4)
C11A N2 C7A . . 112.0(4)
C9A N2 C7A . . 109.2(4)
C7B N2 H8 . . 110.7
C11A N2 H8 . . 107.3
C9B N2 H8 . . 107.0
C11B N2 H8 . . 102.5
C9A N2 H8 . . 107.3
C7A N2 H8 . . 107.3
C2 C1A N1 . . 113.9(4)
N1 C3A C4 . . 111.2(4)
C6 C5A N1 . . 112.1(4)
N1 C1B C2 . . 113.6(4)
N1 C1B H9 . . 108.8
C2 C1B H9 . . 108.8
N1 C1B H10 . . 108.8
C2 C1B H10 . . 108.8
H9 C1B H10 . . 107.7
C4 C3B N1 . . 116.1(4)
C4 C3B H11 . . 108.3
N1 C3B H11 . . 108.3
C4 C3B H12 . . 108.3
N1 C3B H12 . . 108.3
H11 C3B H12 . . 107.4
C6 C5B N1 . . 111.0(4)
C6 C5B H13 . . 109.4
N1 C5B H13 . . 109.4
C6 C5B H14 . . 109.4
N1 C5B H14 . . 109.4
H13 C5B H14 . . 108.0
C1A C2 O1 . . 108.9(3)
O1 C2 C1B . . 112.7(3)
C1A C2 H15 . . 109.9
O1 C2 H15 . . 109.9
C1B C2 H15 . . 135.1
C1A C2 H16 . . 109.9
O1 C2 H16 . . 109.9
C1B C2 H16 . . 69.6
H15 C2 H16 . . 108.3
C3B C4 O2 . . 110.7(3)
O2 C4 C3A . . 108.1(3)
C3B C4 H17 . . 70.7
O2 C4 H17 . . 110.1
C3A C4 H17 . . 110.1
C3B C4 H18 . . 136.4
O2 C4 H18 . . 110.1
C3A C4 H18 . . 110.1
H17 C4 H18 . . 108.4
O3 C6 C5A . . 110.5(3)
O3 C6 C5B . . 109.5(3)
O3 C6 H19 . . 109.6
C5A C6 H19 . . 109.6
C5B C6 H19 . . 61.7
O3 C6 H20 . . 109.6
C5A C6 H20 . . 109.6
C5B C6 H20 . . 140.7
H19 C6 H20 . . 108.1
C8 C7A N2 . . 110.4(4)
N2 C9A C10 . . 108.4(4)
N2 C11A C12 . . 109.7(4)
N2 C7B C8 . . 111.0(3)
N2 C7B H21 . . 109.4
C8 C7B H21 . . 109.4
N2 C7B H22 . . 109.4
C8 C7B H22 . . 109.4
H21 C7B H22 . . 108.0
C10 C9B N2 . . 112.4(4)
C10 C9B H23 . . 109.1
N2 C9B H23 . . 109.1
C10 C9B H24 . . 109.1
N2 C9B H24 . . 109.1
H23 C9B H24 . . 107.8
C12 C11B N2 . . 114.4(3)
C12 C11B H25 . . 108.7
N2 C11B H25 . . 108.7
C12 C11B H26 . . 108.7
N2 C11B H26 . . 108.7
H25 C11B H26 . . 107.6
O4 C8 C7A . . 110.0(3)
O4 C8 C7B . . 106.0(3)
O4 C8 H27 . . 109.7
C7A C8 H27 . . 109.7
C7B C8 H27 . . 142.4
O4 C8 H28 . . 109.7
C7A C8 H28 . . 109.7
C7B C8 H28 . . 69.3
H27 C8 H28 . . 108.2
O5 C10 C9B . . 107.9(3)
O5 C10 C9A . . 109.7(3)
O5 C10 H29 . . 109.7
C9B C10 H29 . . 142.2
C9A C10 H29 . . 109.7
O5 C10 H30 . . 109.7
C9B C10 H30 . . 60.6
C9A C10 H30 . . 109.7
H29 C10 H30 . . 108.2
O6 C12 C11B . . 106.3(3)
O6 C12 C11A . . 112.3(3)
O6 C12 H31 . . 109.1
C11B C12 H31 . . 143.1
C11A C12 H31 . . 109.1
O6 C12 H32 . . 109.1
C11A C12 H32 . . 109.1
H31 C12 H32 . . 107.9

loop_
_geom_bond_atom_site_label_1
_geom_bond_atom_site_label_2
_geom_bond_site_symmetry_2
_geom_bond_distance
P1 O11 . 1.475(2)
P1 O21 . 1.491(2)
P1 OL21 . 1.604(2)
P1 OL12 . 1.606(2)
P2 O12 . 1.479(2)
P2 O22 . 1.489(2)
P2 OL21 3_656 1.604(2)
P2 OL12 . 1.605(2)
OL21 P2 3_656 1.6040(17)
O1 C2 . 1.405(4)
O1 H1 . 0.8200
O2 C4 . 1.410(3)
O2 H2 . 0.8200
O3 C6 . 1.411(4)
O3 H3 . 0.8200
O4 C8 . 1.408(3)
O4 H4 . 0.8200
O5 C10 . 1.417(4)
O5 H5 . 0.8200
O6 C12 . 1.412(4)
O6 H6 . 0.8200
N1 C1B . 1.429(5)
N1 C3A . 1.461(5)
N1 C5B . 1.516(6)
N1 C3B . 1.535(6)
N1 C5A . 1.542(6)
N1 C1A . 1.574(7)
N1 H7 . 0.9100
N2 C7B . 1.463(5)
N2 C11A . 1.467(6)
N2 C9B . 1.505(5)
N2 C11B . 1.521(5)
N2 C9A . 1.533(6)
N2 C7A . 1.541(6)
N2 H8 . 0.9100
C1A C2 . 1.401(7)
C3A C4 . 1.566(6)
C5A C6 . 1.464(8)
C1B C2 . 1.552(7)
C1B H9 . 0.9700
C1B H10 . 0.9700
C3B C4 . 1.408(6)
C3B H11 . 0.9700
C3B H12 . 0.9700
C5B C6 . 1.509(6)
C5B H13 . 0.9700
C5B H14 . 0.9700
C2 H15 . 0.9700
C2 H16 . 0.9700
C4 H17 . 0.9700
C4 H18 . 0.9700
C6 H19 . 0.9700
C6 H20 . 0.9700
C7A C8 . 1.490(7)
C9A C10 . 1.551(7)
C11A C12 . 1.584(7)
C7B C8 . 1.556(6)
C7B H21 . 0.9700
C7B H22 . 0.9700
C9B C10 . 1.504(6)
C9B H23 . 0.9700
C9B H24 . 0.9700
C11B C12 . 1.447(6)
C11B H25 . 0.9700
C11B H26 . 0.9700
C8 H27 . 0.9700
C8 H28 . 0.9700
C10 H29 . 0.9700
C10 H30 . 0.9700
C12 H31 . 0.9700
C12 H32 . 0.9700

loop_
_geom_hbond_atom_site_label_D
_geom_hbond_atom_site_label_H
_geom_hbond_atom_site_label_A
_geom_hbond_site_symmetry_A
_geom_hbond_distance_DH
_geom_hbond_distance_HA
_geom_hbond_distance_DA
_geom_hbond_angle_DHA
O1 H1 O21 . 0.82 1.903 2.718(3) 172.23
O2 H2 O11 4_666 0.82 1.975 2.771(3) 163.46
O3 H3 O22 3_656 0.82 1.847 2.658(3) 169.76
O4 H4 O12 2_655 0.82 1.849 2.669(3) 177.27
O5 H5 O21 . 0.82 1.848 2.659(3) 169.89
O6 H6 O22 . 0.82 1.905 2.722(3) 173.89
N1 H7 O2 . 0.91 2.257 2.743(3) 113.02
N2 H8 O4 . 0.91 2.269 2.703(3) 108.79

loop_
_geom_torsion_atom_site_label_1
_geom_torsion_atom_site_label_2
_geom_torsion_atom_site_label_3
_geom_torsion_atom_site_label_4
_geom_torsion_site_symmetry_1
_geom_torsion_site_symmetry_4
_geom_torsion
O12 P2 OL12 P1 . . -161.95(16)
O22 P2 OL12 P1 . . 67.58(19)
OL21 P2 OL12 P1 3_656 . -44.37(18)
O11 P1 OL12 P2 . . -26.5(2)
O21 P1 OL12 P2 . . -159.04(16)
OL21 P1 OL12 P2 . . 92.13(17)
O11 P1 OL21 P2 . 3_656 9.38(19)
O21 P1 OL21 P2 . 3_656 142.11(16)
OL12 P1 OL21 P2 . 3_656 -108.96(16)
C1B N1 C1A C2 . . -58.4(6)
C3A N1 C1A C2 . . 159.3(5)
C5B N1 C1A C2 . . -119.3(6)
C3B N1 C1A C2 . . 139.7(6)
C5A N1 C1A C2 . . -75.0(6)
C1B N1 C3A C4 . . -116.6(6)
C5B N1 C3A C4 . . 140.9(5)
C3B N1 C3A C4 . . -48.9(4)
C5A N1 C3A C4 . . 159.9(4)
C1A N1 C3A C4 . . -78.2(5)
C1B N1 C5A C6 . . 154.0(6)
C3A N1 C5A C6 . . -70.3(5)
C5B N1 C5A C6 . . -47.0(4)
C3B N1 C5A C6 . . -105.8(7)
C1A N1 C5A C6 . . 165.8(4)
C3A N1 C1B C2 . . 111.4(7)
C5B N1 C1B C2 . . -164.4(5)
C3B N1 C1B C2 . . 69.3(6)
C5A N1 C1B C2 . . -146.9(7)
C1A N1 C1B C2 . . 50.2(5)
C1B N1 C3B C4 . . -160.8(5)
C3A N1 C3B C4 . . 60.4(5)
C5B N1 C3B C4 . . 70.0(5)
C5A N1 C3B C4 . . 113.7(7)
C1A N1 C3B C4 . . -147.8(5)
C1B N1 C5B C6 . . 66.2(6)
C3A N1 C5B C6 . . -158.2(5)
C3B N1 C5B C6 . . -165.0(4)
C5A N1 C5B C6 . . 44.8(4)
C1A N1 C5B C6 . . 105.6(6)
N1 C1A C2 O1 . . -52.6(6)
N1 C1A C2 C1B . . 50.7(5)
N1 C1B C2 C1A . . -58.3(5)
N1 C1B C2 O1 . . 35.1(7)
N1 C3B C4 O2 . . 40.0(6)
N1 C3B C4 C3A . . -54.3(5)
N1 C3A C4 C3B . . 55.2(5)
N1 C3A C4 O2 . . -45.8(5)
N1 C5A C6 O3 . . -53.1(5)
N1 C5A C6 C5B . . 46.0(4)
N1 C5B C6 O3 . . 54.5(5)
N1 C5B C6 C5A . . -46.5(4)
C7B N2 C7A C8 . . 54.3(4)
C11A N2 C7A C8 . . -165.6(4)
C9B N2 C7A C8 . . 120.7(6)
C11B N2 C7A C8 . . -145.3(5)
C9A N2 C7A C8 . . 67.9(5)
C7B N2 C9A C10 . . -161.5(5)
C11A N2 C9A C10 . . 62.0(5)
C9B N2 C9A C10 . . 42.4(4)
C11B N2 C9A C10 . . 105.8(7)
C7A N2 C9A C10 . . -172.2(4)
C7B N2 C11A C12 . . 118.9(5)
C9B N2 C11A C12 . . -145.4(5)
C11B N2 C11A C12 . . 46.3(4)
C9A N2 C11A C12 . . -163.0(4)
C7A N2 C11A C12 . . 72.8(5)
C11A N2 C7B C8 . . -120.4(5)
C9B N2 C7B C8 . . 163.7(3)
C11B N2 C7B C8 . . -71.2(4)
C9A N2 C7B C8 . . 142.9(5)
C7A N2 C7B C8 . . -51.4(4)
C7B N2 C9B C10 . . -69.2(5)
C11A N2 C9B C10 . . 154.7(5)
C11B N2 C9B C10 . . 163.7(4)
C9A N2 C9B C10 . . -45.6(4)
C7A N2 C9B C10 . . -115.2(6)
C7B N2 C11B C12 . . 166.3(4)
C11A N2 C11B C12 . . -54.9(5)
C9B N2 C11B C12 . . -66.0(5)
C9A N2 C11B C12 . . -115.3(6)
C7A N2 C11B C12 . . 151.2(5)
N2 C7A C8 O4 . . 42.5(6)
N2 C7A C8 C7B . . -50.5(4)
N2 C7B C8 O4 . . -47.6(5)
N2 C7B C8 C7A . . 54.8(4)
N2 C9B C10 O5 . . -56.4(4)
N2 C9B C10 C9A . . 45.2(4)
N2 C9A C10 O5 . . 55.3(4)
N2 C9A C10 C9B . . -42.7(4)
N2 C11B C12 O6 . . -55.2(5)
N2 C11B C12 C11A . . 50.4(4)
N2 C11A C12 O6 . . 40.9(5)
N2 C11A C12 C11B . . -50.5(4)
